data_2000740
loop_
_publ_author_name
'Taqui Khan, M. M.'
'Bhadbhade, M. M.'
'Venkatasubramanian, K.'
'Siddiqui, M. R. H.'

_publ_section_title
;
 Structure of potassium
 dichloro(ethylenediaminetetraacetato)ruthenate(III)
;
_journal_issue 7
_journal_name_full 'Acta Crystallographica Section C'
_journal_page_first 1202
_journal_page_last 1204
_journal_paper_doi 10.1107/S0108270191013999
_journal_volume 48
_journal_year 1992
_chemical_formula_moiety 'C10 H14 Cl2 N2 O8 Ru1,K1'
_chemical_formula_sum 'C10 H14 Cl2 K N2 O8 Ru'
_chemical_formula_weight 501
_space_group_IT_number 14
_space_group_name_Hall '-P 2yn'
_space_group_name_H-M_alt 'P 1 21/n 1'
_symmetry_cell_setting monoclinic
_symmetry_space_group_name_Hall '-P 2yn'
_symmetry_space_group_name_H-M 'P 1 21/n 1'
_cell_angle_alpha 90
_cell_angle_beta 106.100(10)
_cell_angle_gamma 90
_cell_formula_units_Z 4
_cell_length_a 10.4470(6)
_cell_length_b 13.947(2)
_cell_length_c 11.296(3)
_cell_volume 1581.3(5)
_diffrn_radiation_type Mo
_diffrn_radiation_wavelength 0.71069
_exptl_absorpt_coefficient_mu 1.613
_exptl_crystal_density_diffrn 2.097
_exptl_crystal_F_000 996
_cod_data_source_file ha0077.cif
_cod_data_source_block ha0077a
_cod_original_cell_volume 1581.0(10)
_cod_original_formula_sum 'C10 H14 Cl2 K1 N2 O8 Ru1'
_cod_database_code 2000740

loop_
_space_group_symop_id
_space_group_symop_operation_xyz
1 x,y,z
2 -x+1/2,y+1/2,-z+1/2
3 -x,-y,-z
4 x+1/2,-y+1/2,z+1/2

loop_
_atom_site_label
_atom_site_fract_x
_atom_site_fract_y
_atom_site_fract_z
Ru1 .218890(10) .742410(10) .061010(10)
K .88269(5) .64591(4) .12544(5)
Cl21 .11669(5) .58970(3) .00566(5)
Cl22 .01141(4) .81916(4) .00626(4)
O13 .4696(3) 1.0595(2) .1613(4)
O15 .2036(2) .8062(3) .4032(2)
O16 .2068(2) .7288(2) .23580(10)
O17 .3290(2) .68340(10) -.24430(10)
O18 .24350(10) .75800(10) -.11020(10)
O19 .6532(2) .56550(10) .1644(2)
O20 .5494(2) .47680(10) .2761(2)
O141 .2872(3) 1.1138(2) .0224(3)
O142 .2611(7) 1.0868(5) .1313(7)
N1 .32190(10) .86780(10) .13880(10)
N4 .41200(10) .68410(10) .08790(10)
C2 .4639(2) .83780(10) .1955(2)
C3 .5056(2) .76700(10) .1123(2)
C5 .3075(2) .94450(10) .0451(2)
C6 .3616(2) 1.0417(2) .0960(3)
C7 .2600(2) .8954(2) .2395(2)
C8 .2219(2) .8061(3) .2996(2)
C9 .4098(2) .63830(10) -.03160(10)
C10 .3221(2) .69650(10) -.13750(10)
C11 .4384(2) .61390(10) .1901(2)
C12 .5606(2) .55140(10) .2080(2)
H21 .467 .812 .279
H22 .512 .896 .195
H31 .500 .791 .029
H32 .590 .750 .141
H51 .213 .957 .000
H52 .357 .918 .000
H71 .180 .937 .195
H72 .312 .937 .279
H91 .379 .584 -.027
H92 .490 .625 -.055
H111 .367 .582 .195
H112 .445 .646 .250
H141 .299 1.188 .027
H142 .277 1.146 .166
H201 .609 .437 .277

loop_
_geom_bond_atom_site_label_1
_geom_bond_atom_site_label_2
_geom_bond_distance
Ru1 Cl21 2.3896(5)
Ru1 Cl22 2.3447(4)
Ru1 N1 2.1150(10)
Ru1 N4 2.1210(10)
Ru1 O16 2.025(2)
Ru1 O18 2.0360(10)
K Cl21 3.2070(10)
K Cl22 3.2390(10)
K O13 2.756(3)
K O15 2.769(2)
K O17 2.937(2)
K O19 2.793(2)
